data_4029450
loop_
_publ_author_name
'Wang, Siyuan'
'Otani, Yuko'
'Liu, Xin'
'Kawahata, Masatoshi'
'Yamaguchi, Kentaro'
'Ohwada, Tomohiko'

_publ_section_title
;
 Robust trans-Amide Helical Structure of Oligomers of Bicyclic Mimics of
 \b-Proline: Impact of Positional Switching of Bridgehead Substituent on
 Amide cis-trans Equilibrium.
;
_journal_issue 11
_journal_name_full 'The Journal of organic chemistry'
_journal_page_first 5287
_journal_page_last 5300
_journal_paper_doi 10.1021/jo500916j
_journal_volume 79
_journal_year 2014
_chemical_absolute_configuration rm
_chemical_formula_sum 'C23 H28 F3 N O7'
_chemical_formula_weight 487.46
_chemical_name_systematic
; 
 ? 
;
_space_group_IT_number 19
_symmetry_cell_setting orthorhombic
_symmetry_space_group_name_Hall 'P 2ac 2ab'
_symmetry_space_group_name_H-M 'P 21 21 21'
_atom_sites_solution_hydrogens geom
_atom_sites_solution_primary direct
_atom_sites_solution_secondary difmap
_audit_creation_method SHELXL-97
_cell_angle_alpha 90.00
_cell_angle_beta 90.00
_cell_angle_gamma 90.00
_cell_formula_units_Z 4
_cell_length_a 8.9709(8)
_cell_length_b 14.6155(13)
_cell_length_c 18.1662(17)
_cell_measurement_reflns_used 8741
_cell_measurement_temperature 120
_cell_measurement_theta_max 27.14
_cell_measurement_theta_min 2.24
_cell_volume 2381.8(4)
_computing_cell_refinement SMART
_computing_data_collection SMART
_computing_data_reduction SAINT
_computing_molecular_graphics 'ORTEP-3 for Windows'
_computing_publication_material SHELXL-97
_computing_structure_refinement SHELXL-97
_computing_structure_solution SHELXS-97
_diffrn_ambient_temperature 120
_diffrn_detector_area_resol_mean 8.333
_diffrn_measured_fraction_theta_full 1.000
_diffrn_measured_fraction_theta_max 0.995
_diffrn_measurement_device_type 'Bruker SMART 1000 CCD area detector'
_diffrn_measurement_method '\f and \w scans'
_diffrn_radiation_monochromator graphite
_diffrn_radiation_source 'fine-focus sealed tube'
_diffrn_radiation_type MoK\a
_diffrn_radiation_wavelength 0.71073
_diffrn_reflns_av_R_equivalents 0.0404
_diffrn_reflns_av_sigmaI/netI 0.0295
_diffrn_reflns_limit_h_max 11
_diffrn_reflns_limit_h_min -11
_diffrn_reflns_limit_k_max 18
_diffrn_reflns_limit_k_min -19
_diffrn_reflns_limit_l_max 23
_diffrn_reflns_limit_l_min -23
_diffrn_reflns_number 27469
_diffrn_reflns_theta_full 25.00
_diffrn_reflns_theta_max 27.52
_diffrn_reflns_theta_min 1.79
_diffrn_standards_decay_% 0
_diffrn_standards_number 0
_exptl_absorpt_coefficient_mu 0.115
_exptl_absorpt_correction_type none
_exptl_crystal_colour colourless
_exptl_crystal_density_diffrn 1.359
_exptl_crystal_density_method 'not measured'
_exptl_crystal_description prismatic
_exptl_crystal_F_000 1024
_exptl_crystal_size_max 0.30
_exptl_crystal_size_mid 0.20
_exptl_crystal_size_min 0.20
_refine_diff_density_max 0.210
_refine_diff_density_min -0.166
_refine_diff_density_rms 0.036
_refine_ls_abs_structure_details 'Flack H D (1983), Acta Cryst. A39, 876-881'
_refine_ls_abs_structure_Flack -0.2(4)
_refine_ls_extinction_method none
_refine_ls_goodness_of_fit_ref 1.057
_refine_ls_hydrogen_treatment constr
_refine_ls_matrix_type full
_refine_ls_number_parameters 312
_refine_ls_number_reflns 5453
_refine_ls_number_restraints 0
_refine_ls_restrained_S_all 1.057
_refine_ls_R_factor_all 0.0369
_refine_ls_R_factor_gt 0.0304
_refine_ls_shift/su_max 0.000
_refine_ls_shift/su_mean 0.000
_refine_ls_structure_factor_coef Fsqd
_refine_ls_weighting_details 'calc w=1/[\s^2^(Fo^2^)+(0.0260P)^2^+0.5172P] where P=(Fo^2^+2Fc^2^)/3'
_refine_ls_weighting_scheme calc
_refine_ls_wR_factor_gt 0.0677
_refine_ls_wR_factor_ref 0.0705
_reflns_number_gt 4856
_reflns_number_total 5453
_reflns_threshold_expression >2sigma(I)
_cod_data_source_file jo500916j_si_001.cif
_cod_data_source_block wsy-01-111#991063
_cod_depositor_comments 'Adding full bibliography for 4029450--4029455.cif.'
_cod_original_sg_symbol_H-M P212121
_cod_database_code 4029450

loop_
_symmetry_equiv_pos_as_xyz
'x, y, z'
'-x+1/2, -y, z+1/2'
'-x, y+1/2, -z+1/2'
'x+1/2, -y+1/2, -z'

loop_
_atom_site_label
_atom_site_type_symbol
_atom_site_fract_x
_atom_site_fract_y
_atom_site_fract_z
_atom_site_U_iso_or_equiv
_atom_site_adp_type
_atom_site_occupancy
_atom_site_symmetry_multiplicity
_atom_site_calc_flag
_atom_site_refinement_flags
C1 C 0.51061(15) 0.03257(9) 0.68319(7) 0.0186(3) Uani 1 1 d .
C2 C 0.37704(15) 0.09835(9) 0.69119(7) 0.0187(3) Uani 1 1 d .
H2 H 0.2932 0.0782 0.6587 0.022 Uiso 1 1 calc R
C3 C 0.43974(16) 0.19065(9) 0.66424(8) 0.0226(3) Uani 1 1 d .
H3A H 0.3814 0.2148 0.6223 0.027 Uiso 1 1 calc R
H3B H 0.4409 0.2366 0.7043 0.027 Uiso 1 1 calc R
C4 C 0.59801(16) 0.16459(9) 0.64072(8) 0.0220(3) Uani 1 1 d .
H4 H 0.6436 0.2067 0.6036 0.026 Uiso 1 1 calc R
C5 C 0.69375(18) 0.14853(11) 0.70976(8) 0.0288(3) Uani 1 1 d .
H5A H 0.6807 0.1986 0.7459 0.035 Uiso 1 1 calc R
H5B H 0.8007 0.1432 0.6970 0.035 Uiso 1 1 calc R
C6 C 0.63157(16) 0.05625(10) 0.74016(8) 0.0250(3) Uani 1 1 d .
H6A H 0.7100 0.0087 0.7419 0.030 Uiso 1 1 calc R
H6B H 0.5884 0.0640 0.7899 0.030 Uiso 1 1 calc R
C7 C 0.46042(15) -0.06621(10) 0.68052(8) 0.0216(3) Uani 1 1 d .
C8 C 0.30048(18) -0.16896(10) 0.62022(10) 0.0342(4) Uani 1 1 d .
H8A H 0.3779 -0.2163 0.6198 0.051 Uiso 1 1 calc R
H8B H 0.2405 -0.1737 0.5753 0.051 Uiso 1 1 calc R
H8C H 0.2363 -0.1774 0.6633 0.051 Uiso 1 1 calc R
C9 C 0.19349(15) 0.12986(9) 0.78034(7) 0.0190(3) Uani 1 1 d .
C10 C 0.14748(14) 0.10978(9) 0.86069(7) 0.0177(3) Uani 1 1 d .
C11 C 0.01540(16) 0.17284(10) 0.88155(8) 0.0226(3) Uani 1 1 d .
C12 C 0.09649(15) 0.00999(9) 0.86570(7) 0.0194(3) Uani 1 1 d .
C13 C 0.0433(2) -0.03642(11) 0.80446(8) 0.0331(4) Uani 1 1 d .
H13 H 0.0382 -0.0061 0.7583 0.040 Uiso 1 1 calc R
C14 C -0.0023(2) -0.12661(12) 0.81026(9) 0.0441(5) Uani 1 1 d .
H14 H -0.0379 -0.1580 0.7680 0.053 Uiso 1 1 calc R
C15 C 0.0038(2) -0.17115(11) 0.87712(9) 0.0392(4) Uani 1 1 d .
H15 H -0.0264 -0.2333 0.8809 0.047 Uiso 1 1 calc R
C16 C 0.05400(19) -0.12476(11) 0.93852(9) 0.0323(4) Uani 1 1 d .
H16 H 0.0567 -0.1551 0.9848 0.039 Uiso 1 1 calc R
C17 C 0.10061(16) -0.03427(10) 0.93351(8) 0.0242(3) Uani 1 1 d .
H17 H 0.1350 -0.0029 0.9760 0.029 Uiso 1 1 calc R
C18 C 0.33232(18) 0.21082(10) 0.91371(9) 0.0286(3) Uani 1 1 d .
H18A H 0.3530 0.2321 0.8636 0.043 Uiso 1 1 calc R
H18B H 0.4258 0.2075 0.9415 0.043 Uiso 1 1 calc R
H18C H 0.2642 0.2537 0.9380 0.043 Uiso 1 1 calc R
C19 C 0.68697(15) 0.01936(9) 0.58232(7) 0.0198(3) Uani 1 1 d .
C20 C 0.90570(16) 0.03549(10) 0.50379(8) 0.0235(3) Uani 1 1 d .
C21 C 0.8595(2) -0.03783(13) 0.44931(9) 0.0383(4) Uani 1 1 d .
H21A H 0.8206 -0.0909 0.4761 0.057 Uiso 1 1 calc R
H21B H 0.9462 -0.0563 0.4200 0.057 Uiso 1 1 calc R
H21C H 0.7821 -0.0136 0.4167 0.057 Uiso 1 1 calc R
C22 C 0.9668(2) 0.11779(12) 0.46306(11) 0.0446(5) Uani 1 1 d .
H22A H 0.8915 0.1406 0.4285 0.067 Uiso 1 1 calc R
H22B H 1.0566 0.1000 0.4358 0.067 Uiso 1 1 calc R
H22C H 0.9918 0.1660 0.4985 0.067 Uiso 1 1 calc R
C23 C 1.01547(18) 0.00047(12) 0.56066(9) 0.0365(4) Uani 1 1 d .
H23A H 1.0355 0.0487 0.5968 0.055 Uiso 1 1 calc R
H23B H 1.1087 -0.0169 0.5362 0.055 Uiso 1 1 calc R
H23C H 0.9732 -0.0530 0.5857 0.055 Uiso 1 1 calc R
N1 N 0.57149(12) 0.06935(7) 0.61354(6) 0.0181(2) Uani 1 1 d .
O1 O 0.48987(13) -0.12232(7) 0.72644(6) 0.0347(3) Uani 1 1 d .
O2 O 0.36910(11) -0.08025(7) 0.62346(6) 0.0262(2) Uani 1 1 d .
O3 O 0.33050(10) 0.09707(6) 0.76774(5) 0.0201(2) Uani 1 1 d .
O4 O 0.11493(11) 0.16483(7) 0.73494(5) 0.0259(2) Uani 1 1 d .
O5 O 0.26489(10) 0.12155(6) 0.91087(5) 0.0203(2) Uani 1 1 d .
O6 O 0.70076(12) -0.06215(7) 0.59050(6) 0.0277(2) Uani 1 1 d .
O7 O 0.77334(11) 0.07379(7) 0.54137(5) 0.0234(2) Uani 1 1 d .
F1 F 0.04209(10) 0.26128(6) 0.86659(5) 0.0316(2) Uani 1 1 d .
F2 F -0.11028(9) 0.15007(6) 0.84681(5) 0.0300(2) Uani 1 1 d .
F3 F -0.01175(10) 0.16734(6) 0.95383(4) 0.0314(2) Uani 1 1 d .

loop_
_atom_site_aniso_label
_atom_site_aniso_U_11
_atom_site_aniso_U_22
_atom_site_aniso_U_33
_atom_site_aniso_U_23
_atom_site_aniso_U_13
_atom_site_aniso_U_12
C1 0.0198(6) 0.0202(7) 0.0157(6) 0.0026(5) 0.0016(5) 0.0026(5)
C2 0.0205(6) 0.0212(7) 0.0145(6) -0.0002(5) 0.0015(5) 0.0031(5)
C3 0.0284(8) 0.0176(7) 0.0219(7) 0.0004(5) 0.0031(6) 0.0023(5)
C4 0.0269(7) 0.0152(6) 0.0239(7) -0.0030(5) 0.0033(6) -0.0020(6)
C5 0.0276(8) 0.0309(8) 0.0280(7) -0.0065(6) -0.0017(6) -0.0032(6)
C6 0.0229(7) 0.0335(8) 0.0185(7) 0.0016(6) -0.0009(6) 0.0034(6)
C7 0.0192(7) 0.0210(7) 0.0245(7) 0.0025(6) 0.0054(6) 0.0029(5)
C8 0.0270(8) 0.0209(7) 0.0548(10) -0.0016(7) 0.0004(7) -0.0049(6)
C9 0.0214(7) 0.0151(6) 0.0205(7) -0.0008(5) 0.0013(5) 0.0002(5)
C10 0.0169(6) 0.0178(6) 0.0184(6) -0.0004(5) 0.0002(5) 0.0026(5)
C11 0.0236(7) 0.0220(7) 0.0223(7) -0.0016(6) 0.0023(6) 0.0035(6)
C12 0.0196(6) 0.0183(6) 0.0202(6) -0.0009(5) 0.0034(5) -0.0008(5)
C13 0.0491(10) 0.0303(8) 0.0199(7) -0.0001(6) -0.0009(7) -0.0116(7)
C14 0.0734(14) 0.0324(9) 0.0265(8) -0.0086(7) 0.0001(9) -0.0225(9)
C15 0.0606(11) 0.0222(8) 0.0347(8) -0.0026(7) 0.0070(8) -0.0126(8)
C16 0.0454(9) 0.0258(8) 0.0259(8) 0.0047(6) 0.0030(7) -0.0056(7)
C17 0.0291(7) 0.0224(7) 0.0211(7) -0.0014(5) -0.0007(6) -0.0018(6)
C18 0.0310(8) 0.0249(7) 0.0299(8) -0.0031(6) -0.0026(7) -0.0096(6)
C19 0.0205(7) 0.0224(7) 0.0166(6) -0.0016(5) 0.0002(5) -0.0001(5)
C20 0.0225(7) 0.0243(7) 0.0236(7) 0.0017(6) 0.0073(6) 0.0041(6)
C21 0.0391(9) 0.0474(10) 0.0283(8) -0.0108(7) 0.0071(7) 0.0012(8)
C22 0.0476(11) 0.0337(9) 0.0526(11) 0.0131(8) 0.0258(9) 0.0048(8)
C23 0.0247(8) 0.0510(11) 0.0340(8) 0.0057(8) 0.0003(7) 0.0025(7)
N1 0.0219(6) 0.0164(5) 0.0159(5) 0.0014(4) 0.0020(4) -0.0003(5)
O1 0.0394(6) 0.0253(5) 0.0393(6) 0.0143(5) -0.0007(5) 0.0030(5)
O2 0.0270(5) 0.0191(5) 0.0325(6) 0.0014(4) -0.0008(5) -0.0046(4)
O3 0.0199(5) 0.0249(5) 0.0156(4) 0.0010(4) 0.0027(4) 0.0031(4)
O4 0.0265(5) 0.0288(5) 0.0223(5) 0.0048(4) 0.0003(4) 0.0082(4)
O5 0.0211(5) 0.0201(5) 0.0196(5) -0.0008(4) -0.0031(4) -0.0024(4)
O6 0.0300(5) 0.0179(5) 0.0352(6) 0.0014(4) 0.0091(5) 0.0020(4)
O7 0.0253(5) 0.0208(5) 0.0241(5) 0.0018(4) 0.0091(4) 0.0031(4)
F1 0.0338(5) 0.0200(4) 0.0410(5) -0.0014(4) 0.0036(4) 0.0075(4)
F2 0.0191(4) 0.0376(5) 0.0333(5) -0.0011(4) -0.0010(4) 0.0044(4)
F3 0.0330(5) 0.0382(5) 0.0229(4) -0.0049(4) 0.0074(4) 0.0080(4)

loop_
_atom_type_symbol
_atom_type_description
_atom_type_scat_dispersion_real
_atom_type_scat_dispersion_imag
_atom_type_scat_source
C C 0.0033 0.0016 'International Tables Vol C Tables 4.2.6.8 and 6.1.1.4'
H H 0.0000 0.0000 'International Tables Vol C Tables 4.2.6.8 and 6.1.1.4'
N N 0.0061 0.0033 'International Tables Vol C Tables 4.2.6.8 and 6.1.1.4'
O O 0.0106 0.0060 'International Tables Vol C Tables 4.2.6.8 and 6.1.1.4'
F F 0.0171 0.0103 'International Tables Vol C Tables 4.2.6.8 and 6.1.1.4'

loop_
_geom_angle_atom_site_label_1
_geom_angle_atom_site_label_2
_geom_angle_atom_site_label_3
_geom_angle
N1 C1 C7 115.41(11)
N1 C1 C6 103.48(11)
C7 C1 C6 116.49(11)
N1 C1 C2 98.09(10)
C7 C1 C2 111.50(11)
C6 C1 C2 110.13(11)
O3 C2 C3 114.86(11)
O3 C2 C1 107.78(10)
C3 C2 C1 103.42(11)
O3 C2 H2 110.2
C3 C2 H2 110.2
C1 C2 H2 110.2
C4 C3 C2 102.08(10)
C4 C3 H3A 111.4
C2 C3 H3A 111.4
C4 C3 H3B 111.4
C2 C3 H3B 111.4
H3A C3 H3B 109.2
N1 C4 C3 100.15(11)
N1 C4 C5 102.47(11)
C3 C4 C5 109.17(12)
N1 C4 H4 114.5
C3 C4 H4 114.5
C5 C4 H4 114.5
C4 C5 C6 102.76(11)
C4 C5 H5A 111.2
C6 C5 H5A 111.2
C4 C5 H5B 111.2
C6 C5 H5B 111.2
H5A C5 H5B 109.1
C1 C6 C5 102.04(11)
C1 C6 H6A 111.4
C5 C6 H6A 111.4
C1 C6 H6B 111.4
C5 C6 H6B 111.4
H6A C6 H6B 109.2
O1 C7 O2 124.70(14)
O1 C7 C1 124.38(13)
O2 C7 C1 110.71(11)
O2 C8 H8A 109.5
O2 C8 H8B 109.5
H8A C8 H8B 109.5
O2 C8 H8C 109.5
H8A C8 H8C 109.5
H8B C8 H8C 109.5
O4 C9 O3 125.06(12)
O4 C9 C10 125.01(12)
O3 C9 C10 109.81(11)
O5 C10 C12 107.60(10)
O5 C10 C9 112.95(10)
C12 C10 C9 108.47(11)
O5 C10 C11 110.02(10)
C12 C10 C11 108.90(11)
C9 C10 C11 108.83(11)
F2 C11 F3 107.18(11)
F2 C11 F1 107.17(11)
F3 C11 F1 106.80(11)
F2 C11 C10 112.48(11)
F3 C11 C10 110.11(11)
F1 C11 C10 112.78(11)
C13 C12 C17 119.45(13)
C13 C12 C10 121.37(13)
C17 C12 C10 119.16(12)
C14 C13 C12 120.40(14)
C14 C13 H13 119.8
C12 C13 H13 119.8
C15 C14 C13 120.33(15)
C15 C14 H14 119.8
C13 C14 H14 119.8
C14 C15 C16 119.50(15)
C14 C15 H15 120.2
C16 C15 H15 120.2
C15 C16 C17 120.83(14)
C15 C16 H16 119.6
C17 C16 H16 119.6
C16 C17 C12 119.48(13)
C16 C17 H17 120.3
C12 C17 H17 120.3
O5 C18 H18A 109.5
O5 C18 H18B 109.5
H18A C18 H18B 109.5
O5 C18 H18C 109.5
H18A C18 H18C 109.5
H18B C18 H18C 109.5
O6 C19 O7 126.62(13)
O6 C19 N1 123.06(13)
O7 C19 N1 110.28(11)
O7 C20 C22 102.44(11)
O7 C20 C23 109.54(12)
C22 C20 C23 111.47(14)
O7 C20 C21 110.45(12)
C22 C20 C21 109.94(14)
C23 C20 C21 112.55(13)
C20 C21 H21A 109.5
C20 C21 H21B 109.5
H21A C21 H21B 109.5
C20 C21 H21C 109.5
H21A C21 H21C 109.5
H21B C21 H21C 109.5
C20 C22 H22A 109.5
C20 C22 H22B 109.5
H22A C22 H22B 109.5
C20 C22 H22C 109.5
H22A C22 H22C 109.5
H22B C22 H22C 109.5
C20 C23 H23A 109.5
C20 C23 H23B 109.5
H23A C23 H23B 109.5
C20 C23 H23C 109.5
H23A C23 H23C 109.5
H23B C23 H23C 109.5
C19 N1 C1 115.69(11)
C19 N1 C4 120.38(11)
C1 N1 C4 96.58(10)
C7 O2 C8 115.65(12)
C9 O3 C2 115.03(10)
C10 O5 C18 116.73(10)
C19 O7 C20 119.79(11)

loop_
_geom_bond_atom_site_label_1
_geom_bond_atom_site_label_2
_geom_bond_distance
C1 N1 1.4793(17)
C1 C7 1.5130(19)
C1 C6 1.539(2)
C1 C2 1.5431(18)
C2 O3 1.4520(15)
C2 C3 1.5414(19)
C2 H2 1.0000
C3 C4 1.531(2)
C3 H3A 0.9900
C3 H3B 0.9900
C4 N1 1.4960(17)
C4 C5 1.538(2)
C4 H4 1.0000
C5 C6 1.560(2)
C5 H5A 0.9900
C5 H5B 0.9900
C6 H6A 0.9900
C6 H6B 0.9900
C7 O1 1.1991(17)
C7 O2 1.3372(18)
C8 O2 1.4364(17)
C8 H8A 0.9800
C8 H8B 0.9800
C8 H8C 0.9800
C9 O4 1.1992(16)
C9 O3 1.3390(16)
C9 C10 1.5450(18)
C10 O5 1.4036(16)
C10 C12 1.5313(18)
C10 C11 1.5482(18)
C11 F2 1.3342(17)
C11 F3 1.3378(16)
C11 F1 1.3423(17)
C12 C13 1.388(2)
C12 C17 1.3919(19)
C13 C14 1.384(2)
C13 H13 0.9500
C14 C15 1.379(2)
C14 H14 0.9500
C15 C16 1.381(2)
C15 H15 0.9500
C16 C17 1.390(2)
C16 H16 0.9500
C17 H17 0.9500
C18 O5 1.4390(17)
C18 H18A 0.9800
C18 H18B 0.9800
C18 H18C 0.9800
C19 O6 1.2069(17)
C19 O7 1.3365(16)
C19 N1 1.3888(17)
C20 O7 1.4796(16)
C20 C22 1.515(2)
C20 C23 1.516(2)
C20 C21 1.516(2)
C21 H21A 0.9800
C21 H21B 0.9800
C21 H21C 0.9800
C22 H22A 0.9800
C22 H22B 0.9800
C22 H22C 0.9800
C23 H23A 0.9800
C23 H23B 0.9800
C23 H23C 0.9800
